data_4132369
loop_
_publ_author_name
'Liu, Guofeng'
'Sheng, Jianhui'
'Wu, Hongwei'
'Yang, Chaolong'
'Yang, Guangbao'
'Li, Yongxin'
'Ganguly, Rakesh'
'Zhu, Liangliang'
'Zhao, Yanli'

_publ_section_title
;
 Controlling Supramolecular Chirality of Two-Component Hydrogels by J- and
 H-Aggregation of Building Blocks.
;
_journal_issue 20
_journal_name_full 'Journal of the American Chemical Society'
_journal_page_first 6467
_journal_page_last 6473
_journal_paper_doi 10.1021/jacs.8b03309
_journal_volume 140
_journal_year 2018
_chemical_formula_sum 'C10 H12 N4 O2'
_chemical_formula_weight 220.24
_space_group_crystal_system monoclinic
_space_group_IT_number 14
_space_group_name_Hall '-P 2ybc'
_space_group_name_H-M_alt 'P 1 21/c 1'
_atom_sites_solution_hydrogens mixed
_atom_sites_solution_primary dual
_cell_angle_alpha 90
_cell_angle_beta 96.707(3)
_cell_angle_gamma 90
_cell_formula_units_Z 2
_cell_length_a 9.8903(7)
_cell_length_b 4.6929(3)
_cell_length_c 11.8569(9)
_cell_measurement_reflns_used 1849
_cell_measurement_temperature 100.(2)
_cell_measurement_theta_max 29.4232
_cell_measurement_theta_min 3.8213
_cell_volume 546.56(7)
_computing_cell_refinement 'SAINT V8.38A (Bruker AXS Inc., 2017)'
_computing_data_collection 'APEX3 (Bruker AXS Inc., 2017)'
_computing_data_reduction 'SAINT V8.38A (Bruker AXS Inc., 2017)'
_computing_publication_material 'APEX3 (Bruker AXS Inc., 2017)'
_computing_structure_refinement 'SHELXL-2016/6 (Sheldrick, 2016)'
_computing_structure_solution 'XS, VERSION 2013/1'
_diffrn_ambient_temperature 100.(2)
_diffrn_detector_area_resol_mean 7.4074
_diffrn_measured_fraction_theta_full 0.997
_diffrn_measured_fraction_theta_max 0.997
_diffrn_measurement_device_type 'Photon II CPADs detector'
_diffrn_measurement_method 'phi and omega scans'
_diffrn_radiation_monochromator 'Multilayer Mirror'
_diffrn_radiation_type MoK\a
_diffrn_radiation_wavelength 0.71073
_diffrn_reflns_av_R_equivalents 0.0721
_diffrn_reflns_av_unetI/netI 0.0521
_diffrn_reflns_limit_h_max 14
_diffrn_reflns_limit_h_min -14
_diffrn_reflns_limit_k_max 6
_diffrn_reflns_limit_k_min -6
_diffrn_reflns_limit_l_max 17
_diffrn_reflns_limit_l_min -17
_diffrn_reflns_number 11143
_diffrn_reflns_theta_full 31.07
_diffrn_reflns_theta_max 31.07
_diffrn_reflns_theta_min 3.82
_diffrn_source 'Incoatec microfocus source'
_diffrn_source_type 'Bruker D8 Quest'
_exptl_absorpt_coefficient_mu 0.097
_exptl_absorpt_correction_T_max 1.00
_exptl_absorpt_correction_T_min 0.91
_exptl_absorpt_correction_type multi-scan
_exptl_absorpt_process_details
;
SADABS-2016/2 - Bruker AXS area detector scaling and absorption correction
;
_exptl_crystal_colour orange
_exptl_crystal_density_diffrn 1.338
_exptl_crystal_density_method 'not measured'
_exptl_crystal_description needle
_exptl_crystal_F_000 232
_exptl_crystal_size_max 0.280
_exptl_crystal_size_mid 0.040
_exptl_crystal_size_min 0.020
_refine_diff_density_max 0.503
_refine_diff_density_min -0.253
_refine_ls_extinction_method none
_refine_ls_goodness_of_fit_ref 1.023
_refine_ls_hydrogen_treatment mixed
_refine_ls_matrix_type full
_refine_ls_number_parameters 79
_refine_ls_number_reflns 1748
_refine_ls_number_restraints 2
_refine_ls_restrained_S_all 1.023
_refine_ls_R_factor_all 0.0882
_refine_ls_R_factor_gt 0.0556
_refine_ls_shift/su_max 0.000
_refine_ls_shift/su_mean 0.000
_refine_ls_structure_factor_coef Fsqd
_refine_ls_weighting_details 'w=1/[\s^2^(Fo^2^)+(0.0386P)^2^+0.3356P] where P=(Fo^2^+2Fc^2^)/3'
_refine_ls_weighting_scheme calc
_refine_ls_wR_factor_gt 0.1102
_refine_ls_wR_factor_ref 0.1254
_reflns_number_gt 1229
_reflns_number_total 1748
_reflns_threshold_expression 'I > 2\s(I)'
_cod_data_source_file ja8b03309_si_003.cif
_cod_data_source_block zhao138m
_cod_depositor_comments
;
The following automatic conversions were performed:

data item '_exptl_absorpt_correction_type' value 'Multi-Scan' was
changed to 'multi-scan' in accordance with the
/home/saulius/struct/COD-crude-data/automatic-downloads/DataCite-retrospective/ACS/depositions/lib/dictionaries/cif_core.dic
dictionary named 'cif_core.dic' version 2.4.2 last updated on
2011-04-26.

Automatic conversion script
Id: cif_fix_values 6909 2019-04-08 15:41:33Z antanas 
;
_cod_database_code 4132369

loop_
_space_group_symop_operation_xyz
'x, y, z'
'-x, y+1/2, -z+1/2'
'-x, -y, -z'
'x, -y-1/2, z-1/2'

loop_
_atom_site_type_symbol
_atom_site_label
_atom_site_fract_x
_atom_site_fract_y
_atom_site_fract_z
_atom_site_U_iso_or_equiv
_atom_site_adp_type
_atom_site_calc_flag
_atom_site_refinement_flags_adp
_atom_site_refinement_flags_posn
_atom_site_occupancy
C C1 0.69337(15) 0.4000(3) 0.47945(14) 0.0233(3) Uani d . . 1
H H1 0.625855 0.311327 0.427481 0.028 Uiso calc U R 1
C C2 0.77422(15) 0.6089(3) 0.43875(13) 0.0225(3) Uani d . . 1
H H2 0.762033 0.662053 0.36092 0.027 Uiso calc U R 1
C C3 0.87273(14) 0.7378(3) 0.51372(13) 0.0200(3) Uani d . . 1
C C4 0.88692(15) 0.6570(3) 0.62749(14) 0.0229(3) Uani d . . 1
H H4 0.953452 0.742993 0.681117 0.028 Uiso calc U R 1
C C5 0.80070(15) 0.4467(3) 0.65996(14) 0.0224(3) Uani d . . 1
H H5 0.809573 0.39151 0.737561 0.027 Uiso calc U R 1
N N1 0.95451(13) 0.9492(3) 0.46480(11) 0.0221(3) Uani d . . 1
N N2 0.70549(13) 0.3171(3) 0.58778(11) 0.0210(3) Uani d . . 1
O O1 0.46290(13) 0.0444(2) 0.29929(10) 0.0268(3) Uani d . D 1
H H1O 0.4107(19) -0.034(4) 0.3461(16) 0.04 Uiso d U D 1
H H2O 0.499(2) -0.101(4) 0.2705(17) 0.04 Uiso d U D 1

loop_
_atom_site_aniso_label
_atom_site_aniso_U_11
_atom_site_aniso_U_22
_atom_site_aniso_U_33
_atom_site_aniso_U_12
_atom_site_aniso_U_13
_atom_site_aniso_U_23
C1 0.0208(7) 0.0213(7) 0.0275(8) -0.0039(6) 0.0019(6) -0.0010(6)
C2 0.0233(7) 0.0206(7) 0.0238(8) -0.0002(6) 0.0032(6) 0.0025(6)
C3 0.0176(7) 0.0140(6) 0.0292(8) 0.0003(5) 0.0061(6) 0.0005(6)
C4 0.0196(7) 0.0198(7) 0.0292(8) -0.0020(6) 0.0017(6) -0.0025(6)
C5 0.0239(7) 0.0207(7) 0.0227(8) 0.0000(6) 0.0033(6) -0.0010(6)
N1 0.0210(6) 0.0184(6) 0.0266(7) 0.0002(5) 0.0012(5) -0.0006(5)
N2 0.0193(6) 0.0171(6) 0.0273(7) -0.0023(5) 0.0056(5) -0.0003(5)
O1 0.0344(7) 0.0183(5) 0.0299(7) -0.0057(5) 0.0130(5) -0.0028(5)

loop_
_atom_type_symbol
_atom_type_description
_atom_type_scat_dispersion_real
_atom_type_scat_dispersion_imag
_atom_type_scat_source
C C 0.0033 0.0016 'International Tables Vol C Tables 4.2.6.8 and 6.1.1.4'
H H 0.0000 0.0000 'International Tables Vol C Tables 4.2.6.8 and 6.1.1.4'
N N 0.0061 0.0033 'International Tables Vol C Tables 4.2.6.8 and 6.1.1.4'
O O 0.0106 0.0060 'International Tables Vol C Tables 4.2.6.8 and 6.1.1.4'

loop_
_geom_angle_atom_site_label_1
_geom_angle_atom_site_label_2
_geom_angle_atom_site_label_3
_geom_angle_site_symmetry_1
_geom_angle
N2 C1 C2 . 123.40(14)
C3 C2 C1 . 118.58(14)
C2 C3 C4 . 119.24(14)
C2 C3 N1 . 115.41(13)
C4 C3 N1 . 125.35(14)
C5 C4 C3 . 117.83(14)
N2 C5 C4 . 123.61(15)
N1 N1 C3 3_776 112.82(16)
C1 N2 C5 . 117.34(13)

loop_
_geom_bond_atom_site_label_1
_geom_bond_atom_site_label_2
_geom_bond_site_symmetry_2
_geom_bond_distance
C1 N2 . 1.334(2)
C1 C2 . 1.387(2)
C2 C3 . 1.379(2)
C3 C4 . 1.392(2)
C3 N1 . 1.4436(19)
C4 C5 . 1.388(2)
C5 N2 . 1.342(2)
N1 N1 3_776 1.248(2)
